data_4021099
loop_
_publ_author_name
'Masashi Watanabe'
'Hiroshi Suzuki'
'Yasutaka Tanaka'
'Toshimasa Ishida'
'Tatsuo Oshikawa'
'Akiyoshi Tori-i'

_publ_section_title
;
 One-Pot Synthesis of Helical Aromatics: Stereoselectivity,
 Stability against Racemization, and Assignment of Absolute
 Configuration Assisted by Experimental and Theoretical Circular Dichroism
;
_journal_name_full 'Journal of Organic Chemistry'
_journal_page_first 7794
_journal_page_last 7801
_journal_paper_doi 10.1021/jo048858k
_journal_volume 69
_journal_year 2004
_chemical_formula_moiety 'C24 H18 N2 '
_chemical_formula_sum 'C24 H18 N2'
_chemical_formula_weight 334.42
_space_group_IT_number 14
_symmetry_cell_setting monoclinic
_symmetry_space_group_name_Hall '-P 2yn'
_symmetry_space_group_name_H-M 'P 1 21/n 1'
_cell_angle_alpha 90
_cell_angle_beta 90.122(11)
_cell_angle_gamma 90
_cell_formula_units_Z 4
_cell_length_a 7.980(3)
_cell_length_b 12.096(5)
_cell_length_c 17.014(7)
_cell_measurement_temperature 173.1
_cell_volume 1642.4(12)
_exptl_crystal_density_diffrn 1.352
_cod_original_sg_symbol_H-M 'P 21/n'
_cod_original_formula_sum 'C24 H18 N2 '
_cod_database_code 4021099

loop_
_symmetry_equiv_pos_site_id
_symmetry_equiv_pos_as_xyz
1 +X,+Y,+Z
2 1/2-X,1/2+Y,1/2-Z
3 -X,-Y,-Z
4 1/2+X,1/2-Y,1/2+Z

loop_
_atom_site_label
_atom_site_type_symbol
_atom_site_fract_x
_atom_site_fract_y
_atom_site_fract_z
_atom_site_U_iso_or_equiv
_atom_site_adp_type
_atom_site_occupancy
_atom_site_symmetry_multiplicity
_atom_site_calc_flag
_atom_site_refinement_flags
_atom_site_disorder_assembly
_atom_site_disorder_group
N(1) N 0.7316(5) 0.3904(3) 0.3325(2) 0.0315(11) Uani 1.00 1 d . . .
N(2) N 0.3970(5) 0.3001(3) 0.0568(2) 0.0307(11) Uani 1.00 1 d . . .
C(1) C 0.5067(6) 0.6276(4) 0.4219(3) 0.0333(13) Uani 1.00 1 d . . .
C(2) C 0.6006(6) 0.6383(4) 0.4886(3) 0.036(1) Uani 1.00 1 d . . .
C(3) C 0.7418(7) 0.5719(4) 0.5016(3) 0.039(1) Uani 1.00 1 d . . .
C(4) C 0.7844(6) 0.4930(4) 0.4492(3) 0.035(1) Uani 1.00 1 d . . .
C(5) C 0.6881(6) 0.4772(4) 0.3791(3) 0.0299(13) Uani 1.00 1 d . . .
C(6) C 0.5471(6) 0.5466(4) 0.3645(3) 0.0268(12) Uani 1.00 1 d . . .
C(7) C 0.4544(6) 0.5299(4) 0.2937(3) 0.0273(12) Uani 1.00 1 d . . .
C(8) C 0.5160(5) 0.4511(4) 0.2407(3) 0.0266(11) Uani 1.00 1 d . . .
C(9) C 0.6445(5) 0.3774(4) 0.2662(3) 0.0263(12) Uani 1.00 1 d . . .
C(10) C 0.6760(6) 0.2774(4) 0.2227(3) 0.0318(13) Uani 1.00 1 d . . .
C(11) C 0.5849(6) 0.2508(4) 0.1586(3) 0.0310(12) Uani 1.00 1 d . . .
C(12) C 0.4679(6) 0.3288(4) 0.1246(3) 0.0268(12) Uani 1.00 1 d . . .
C(13) C 0.4481(5) 0.4350(4) 0.1610(3) 0.0232(11) Uani 1.00 1 d . . .
C(14) C 0.3756(5) 0.5191(4) 0.1169(3) 0.0249(11) Uani 1.00 1 d . . .
C(15) C 0.3015(6) 0.4920(4) 0.0432(3) 0.0261(11) Uani 1.00 1 d . . .
C(16) C 0.3079(6) 0.3792(4) 0.0180(3) 0.0279(12) Uani 1.00 1 d . . .
C(17) C 0.2291(6) 0.3488(4) -0.0535(3) 0.0338(13) Uani 1.00 1 d . . .
C(18) C 0.1515(6) 0.4261(5) -0.0991(3) 0.037(1) Uani 1.00 1 d . . .
C(19) C 0.1471(6) 0.5372(5) -0.0751(3) 0.037(1) Uani 1.00 1 d . . .
C(20) C 0.2215(6) 0.5699(4) -0.0067(3) 0.0303(13) Uani 1.00 1 d . . .
C(21) C 0.3912(6) 0.6370(4) 0.1453(3) 0.0311(13) Uani 1.00 1 d . . .
C(22) C 0.2810(6) 0.6690(4) 0.2140(3) 0.0328(13) Uani 1.00 1 d . . .
C(23) C 0.2843(6) 0.5847(4) 0.2823(3) 0.0293(12) Uani 1.00 1 d . . .
C(24) C 0.1456(6) 0.4974(4) 0.2733(3) 0.0345(13) Uani 1.00 1 d . . .
H(1) H 0.4112 0.6732 0.4141 0.040 Uiso 1.00 1 c R . .
H(2) H 0.5720 0.6935 0.5259 0.043 Uiso 1.00 1 c R . .
H(3) H 0.8066 0.5816 0.5480 0.047 Uiso 1.00 1 c R . .
H(4) H 0.8794 0.4474 0.4583 0.043 Uiso 1.00 1 c R . .
H(5) H 0.7639 0.2298 0.2393 0.038 Uiso 1.00 1 c R . .
H(6) H 0.5970 0.1795 0.1358 0.037 Uiso 1.00 1 c R . .
H(7) H 0.2294 0.2734 -0.0693 0.040 Uiso 1.00 1 c R . .
H(8) H 0.1010 0.4052 -0.1474 0.045 Uiso 1.00 1 c R . .
H(12) H 0.1689 0.6763 0.1958 0.039 Uiso 1.00 1 c R . .
H(17) H 0.0914 0.5905 -0.1068 0.045 Uiso 1.00 1 c R . .
H(18) H 0.2199 0.6457 0.0078 0.037 Uiso 1.00 1 c R . .
H(14) H 0.0398 0.5332 0.2703 0.042 Uiso 1.00 1 c R . .
H(15) H 0.1638 0.4557 0.2268 0.042 Uiso 1.00 1 c R . .
H(16) H 0.1474 0.4494 0.3176 0.041 Uiso 1.00 1 c R . .
H(13) H 0.2610 0.6247 0.3291 0.035 Uiso 1.00 1 c R . .
H(9) H 0.3633 0.6839 0.1024 0.037 Uiso 1.00 1 c R . .
H(10) H 0.5043 0.6495 0.1603 0.037 Uiso 1.00 1 c R . .
H(11) H 0.3189 0.7381 0.2338 0.039 Uiso 1.00 1 c R . .

loop_
_atom_site_aniso_label
_atom_site_aniso_U_11
_atom_site_aniso_U_22
_atom_site_aniso_U_33
_atom_site_aniso_U_12
_atom_site_aniso_U_13
_atom_site_aniso_U_23
N(1) 0.030(2) 0.031(2) 0.033(2) -0.002(2) 0.002(2) 0.007(2)
N(2) 0.030(2) 0.023(2) 0.039(2) 0.002(2) 0.006(2) -0.004(2)
C(1) 0.033(3) 0.028(3) 0.039(3) -0.006(2) 0.009(2) -0.006(2)
C(2) 0.042(3) 0.034(3) 0.032(3) -0.020(2) 0.009(2) -0.004(2)
C(3) 0.041(3) 0.045(3) 0.031(3) -0.014(3) -0.004(2) 0.006(2)
C(4) 0.028(3) 0.042(3) 0.037(3) -0.007(2) 0.001(2) 0.008(2)
C(5) 0.029(3) 0.029(3) 0.032(3) -0.009(2) 0.002(2) 0.005(2)
C(6) 0.027(2) 0.022(2) 0.031(2) -0.008(2) 0.003(2) 0.000(2)
C(7) 0.028(2) 0.022(2) 0.032(2) -0.005(2) 0.005(2) 0.000(2)
C(8) 0.022(2) 0.022(2) 0.036(2) -0.001(2) 0.003(2) 0.002(2)
C(9) 0.026(2) 0.023(2) 0.030(2) 0.001(2) 0.006(2) 0.006(2)
C(10) 0.037(3) 0.024(3) 0.034(3) 0.009(2) 0.008(2) 0.004(2)
C(11) 0.034(3) 0.019(2) 0.040(3) 0.004(2) 0.011(2) 0.000(2)
C(12) 0.026(2) 0.025(2) 0.030(2) -0.003(2) 0.003(2) -0.002(2)
C(13) 0.022(2) 0.021(2) 0.027(2) -0.004(2) 0.000(2) -0.002(2)
C(14) 0.021(2) 0.024(2) 0.030(2) -0.001(2) 0.007(2) 0.000(2)
C(15) 0.022(2) 0.025(2) 0.031(2) -0.001(2) 0.008(2) 0.001(2)
C(16) 0.023(2) 0.028(3) 0.032(2) -0.003(2) 0.007(2) -0.005(2)
C(17) 0.026(2) 0.036(3) 0.039(3) -0.006(2) 0.006(2) -0.007(2)
C(18) 0.029(3) 0.051(3) 0.031(3) -0.003(2) -0.003(2) -0.004(3)
C(19) 0.031(3) 0.045(3) 0.036(3) 0.001(2) 0.001(2) 0.007(2)
C(20) 0.030(3) 0.028(3) 0.033(3) -0.001(2) 0.006(2) 0.004(2)
C(21) 0.035(3) 0.023(2) 0.035(3) 0.003(2) -0.000(2) -0.000(2)
C(22) 0.035(3) 0.022(2) 0.042(3) 0.005(2) 0.002(2) -0.004(2)
C(23) 0.033(2) 0.027(2) 0.029(2) 0.001(2) 0.004(2) -0.003(2)
C(24) 0.029(3) 0.036(3) 0.039(3) 0.000(2) 0.005(2) -0.002(2)

loop_
_geom_bond_atom_site_label_1
_geom_bond_atom_site_label_2
_geom_bond_distance
_geom_bond_publ_flag
_geom_bond_site_symmetry_1
_geom_bond_site_symmetry_2
N(1) C(5) 1.362(6) ? . .
N(1) C(9) 1.333(6) ? . .
N(2) C(12) 1.329(6) ? . .
N(2) C(16) 1.364(6) ? . .
C(1) C(2) 1.367(7) ? . .
C(1) C(6) 1.421(6) ? . .
C(2) C(3) 1.402(7) ? . .
C(3) C(4) 1.349(7) ? . .
C(4) C(5) 1.429(6) ? . .
C(5) C(6) 1.425(6) ? . .
C(6) C(7) 1.426(6) ? . .
C(7) C(8) 1.404(6) ? . .
C(7) C(23) 1.522(6) ? . .
C(8) C(9) 1.427(6) ? . .
C(8) C(13) 1.470(6) ? . .
C(9) C(10) 1.440(6) ? . .
C(10) C(11) 1.348(6) ? . .
C(11) C(12) 1.449(6) ? . .
C(12) C(13) 1.435(6) ? . .
C(13) C(14) 1.390(6) ? . .
C(14) C(15) 1.422(6) ? . .
C(14) C(21) 1.510(6) ? . .
C(15) C(16) 1.433(6) ? . .
C(15) C(20) 1.419(6) ? . .
C(16) C(17) 1.416(6) ? . .
C(17) C(18) 1.364(7) ? . .
C(18) C(19) 1.405(8) ? . .
C(19) C(20) 1.364(7) ? . .
C(21) C(22) 1.515(7) ? . .
C(22) C(23) 1.546(6) ? . .
C(23) C(24) 1.534(7) ? . .
C(1) H(1) 0.9500 ? . .
C(2) H(2) 0.9500 ? . .
C(3) H(3) 0.9500 ? . .
C(4) H(4) 0.9500 ? . .
C(10) H(5) 0.9501 ? . .
C(11) H(6) 0.9502 ? . .
C(17) H(7) 0.9501 ? . .
C(18) H(8) 0.9500 ? . .
C(19) H(17) 0.9500 ? . .
C(20) H(18) 0.9499 ? . .
C(21) H(9) 0.9499 ? . .
C(21) H(10) 0.9500 ? . .
C(22) H(12) 0.9500 ? . .
C(22) H(11) 0.9500 ? . .
C(23) H(13) 0.9500 ? . .
C(24) H(14) 0.9500 ? . .
C(24) H(15) 0.9500 ? . .
C(24) H(16) 0.9500 ? . .
H(18) C(20) 0.9499 ? . .

loop_
_cod_related_entry_id
_cod_related_entry_database
_cod_related_entry_code
1 ChemSpider 9579760
